data_1519022
loop_
_publ_author_name
'Marouani, H.'
'Rzaigui, M.'

_publ_section_title
;
 Synthesis and crystal structure of((NH3CH2CH2)3N)2P6O18.6H2O
;
_journal_name_full 'Solid State Sciences'
_journal_page_first 395
_journal_page_last 408
_journal_volume 1
_journal_year 1999
_chemical_formula_sum 'C12 H54 N8 O24 P6'
_chemical_formula_weight 880.44
_space_group_IT_number 2
_symmetry_cell_setting triclinic
_symmetry_Int_Tables_number 2
_symmetry_space_group_name_Hall '-P 1'
_symmetry_space_group_name_H-M 'P -1'
_cell_angle_alpha 103.83(1)
_cell_angle_beta 108.56(1)
_cell_angle_gamma 68.11(1)
_cell_formula_units_Z 1
_cell_length_a 10.281(1)
_cell_length_b 11.083(1)
_cell_length_c 9.307(2)
_cell_volume 924.1(2)
_diffrn_ambient_temperature 296
_diffrn_radiation_probe x-ray
_diffrn_radiation_type MoK\a
_diffrn_radiation_wavelength 0.71073
_exptl_absorpt_coefficient_mu 0.386
_exptl_crystal_density_diffrn 1.582
_exptl_crystal_F_000 464
_refine_ls_goodness_of_fit_ref 5.190
_refine_ls_number_parameters 334
_refine_ls_number_reflns 4540
_refine_ls_R_factor_gt 0.028
_refine_ls_wR_factor_gt 0.034
_cod_data_source_file SSS-1999-1-395-408.cif
_cod_data_source_block P6O18
_cod_database_code 1519022

loop_
_symmetry_equiv_pos_site_id
_symmetry_equiv_pos_as_xyz
1 x,y,z
2 -x,-y,-z

loop_
_atom_site_label
_atom_site_type_symbol
_atom_site_thermal_displace_type
_atom_site_fract_x
_atom_site_fract_y
_atom_site_fract_z
_atom_site_occupancy
_atom_site_U_iso_or_equiv
_atom_site_calc_flag
_atom_site_refinement_flags
_atom_site_disorder_assembly
_atom_site_disorder_group
P1 P Uiso 0.75244(1) 0.05824(1) 0.77132(2) 1.000 0.0210(1) . . . .
P2 P Uiso 0.88460(1) 0.26916(1) 0.90385(2) 1.000 0.0230(1) . . . .
P3 P Uiso 1.18499(1) 0.09394(1) 0.98671(2) 1.000 0.0208(1) . . . .
OL12 O Uiso 0.76970(4) 0.19290(4) 0.86861(5) 1.000 0.0340(1) . . . .
OE11 O Uiso 0.59903(4) 0.07014(4) 0.74270(4) 1.000 0.0307(1) . . . .
OE12 O Uiso 0.82179(4) 0.02021(4) 0.64224(4) 1.000 0.0282(1) . . . .
OL23 O Uiso 1.02773(4) 0.14898(4) 0.87911(4) 1.000 0.0263(1) . . . .
OE21 O Uiso 0.84100(4) 0.35420(4) 0.78651(5) 1.000 0.0390(1) . . . .
OE22 O Uiso 0.90280(4) 0.32526(4) 1.06738(5) 1.000 0.0342(1) . . . .
OE31 O Uiso 1.26616(4) -0.02168(4) 0.89361(4) 1.000 0.0286(1) . . . .
OL31 O Uiso 1.14527(4) 0.04417(4) 1.11072(4) 1.000 0.0297(1) . . . .
OE32 O Uiso 1.24869(4) 0.19937(4) 1.06262(5) 1.000 0.0344(1) . . . .
N1 N Uiso 0.61101(4) 0.31177(4) 0.31716(5) 1.000 0.0260(1) . . . .
N2 N Uiso 0.47377(5) 0.23088(5) -0.01022(6) 1.000 0.0301(1) . . . .
N3 N Uiso 0.62463(5) 0.04167(5) 0.36153(6) 1.000 0.0300(1) . . . .
N4 N Uiso 0.91368(5) 0.18459(5) 0.28809(6) 1.000 0.0306(1) . . . .
C1 C Uiso 0.47875(6) 0.39430(6) 0.22209(7) 1.000 0.0317(1) . . . .
C2 C Uiso 0.47787(7) 0.36581(6) 0.05505(7) 1.000 0.0338(1) . . . .
C3 C Uiso 0.72409(6) 0.37569(6) 0.37376(8) 1.000 0.0347(1) . . . .
C4 C Uiso 0.87385(6) 0.27901(7) 0.42151(7) 1.000 0.0362(1) . . . .
C5 C Uiso 0.57922(6) 0.28060(6) 0.44499(6) 1.000 0.0313(1) . . . .
C6 C Uiso 0.51704(6) 0.17005(6) 0.39702(7) 1.000 0.0326(1) . . . .
OW1 O Uiso 0.18325(6) 0.32277(6) 0.37212(6) 1.000 0.0631(1) . . . .
OW2 O Uiso 0.28008(6) 0.26510(7) 0.68154(7) 1.000 0.0774(3) . . . .
OW3 O Uiso 0.96669(5) 0.54409(5) 0.24666(6) 1.000 0.0510(1) . . . .

loop_
_atom_type_symbol
_atom_type_description
_atom_type_scat_dispersion_real
_atom_type_scat_dispersion_imag
_atom_type_scat_source
C C 0.0033 0.0016 ' International Tables Vol C Tables 4.2.6.8 and 6.1.1.4'
N N 0.0061 0.0033 ' International Tables Vol C Tables 4.2.6.8 and 6.1.1.4'
O O 0.0106 0.0060 ' International Tables Vol C Tables 4.2.6.8 and 6.1.1.4'
P P 0.1023 0.0942 ' International Tables Vol C Tables 4.2.6.8 and 6.1.1.4'

loop_
_geom_angle_atom_site_label_1
_geom_angle_atom_site_label_2
_geom_angle_atom_site_label_3
_geom_angle
_geom_angle_site_symmetry_1
_geom_angle_site_symmetry_2
_geom_angle_site_symmetry_3
_geom_angle_publ_flag
OL12 P1 OE11 106.29(3) . . . yes
OL12 P1 OE12 110.81(3) . . . yes
OL12 P1 OL31 101.64(3) . . 2_757 yes
OE11 P1 OE12 120.43(3) . . . yes
OE11 P1 OL31 111.05(3) . . 2_757 yes
OE12 P1 OL31 105.09(2) . . 2_757 yes
OL12 P2 OL23 101.08(2) . . . yes
OL12 P2 OE21 109.52(3) . . . yes
OL12 P2 OE22 105.37(3) . . . yes
OL23 P2 OE21 108.28(3) . . . yes
OL23 P2 OE22 110.49(3) . . . yes
OE21 P2 OE22 120.37(3) . . . yes
OL23 P3 OE31 106.25(2) . . . yes
OL23 P3 OL31 99.70(2) . . . yes
OL23 P3 OE32 111.57(3) . . . yes
OE31 P3 OL31 109.30(2) . . . yes
OE31 P3 OE32 118.86(3) . . . yes
OL31 P3 OE32 109.43(3) . . . yes
P1 OL12 P2 135.49(3) . . . yes
P2 OL23 P3 133.44(3) . . . yes
P1 OL31 P3 129.44(3) 2_757 . . yes
C1 N1 C3 110.83(5) . . . yes
C1 N1 C5 110.85(5) . . . yes
C3 N1 C5 110.96(5) . . . yes
N1 C1 C2 112.64(5) . . . yes
N2 C2 C1 111.01(5) . . . yes
N1 C3 C4 112.28(5) . . . yes
N4 C4 C3 110.43(5) . . . yes
N1 C5 C6 112.34(5) . . . yes
N3 C6 C5 112.76(6) . . . yes

loop_
_geom_bond_atom_site_label_1
_geom_bond_atom_site_label_2
_geom_bond_distance
_geom_bond_site_symmetry_1
_geom_bond_site_symmetry_2
_geom_bond_publ_flag
P1 OL12 1.5899(6) . . yes
P1 OE11 1.4732(6) . . yes
P1 OE12 1.4861(5) . . yes
P1 OL31 1.6032(5) . 2_757 yes
P2 OL12 1.6071(6) . . yes
P2 OL23 1.6125(6) . . yes
P2 OE21 1.4654(6) . . yes
P2 OE22 1.4802(6) . . yes
P3 OL23 1.5859(6) . . yes
P3 OE31 1.4904(5) . . yes
P3 OL31 1.6048(6) . . yes
P3 OE32 1.4747(6) . . yes
N1 C1 1.4704(8) . . yes
N1 C3 1.4754(9) . . yes
N1 C5 1.4730(8) . . yes
N2 C2 1.4844(9) . . yes
N3 C6 1.4804(9) . . yes
N4 C4 1.4791(9) . . yes
C1 C2 1.5084(9) . . no
C3 C4 1.5094(10) . . no
C5 C6 1.5000(10) . . no

loop_
_geom_torsion_atom_site_label_1
_geom_torsion_atom_site_label_2
_geom_torsion_atom_site_label_3
_geom_torsion_atom_site_label_4
_geom_torsion
_geom_torsion_site_symmetry_1
_geom_torsion_site_symmetry_2
_geom_torsion_site_symmetry_3
_geom_torsion_site_symmetry_4
_geom_torsion_publ_flag
OE11 P1 OL12 P2 -159.92(4) . . . . no
OE12 P1 OL12 P2 -27.42(5) . . . . no
OL31 P1 OL12 P2 83.84(4) 2_757 . . . no
OL12 P1 OL31 P3 90.81(4) . . 2_757 2_757 no
OE11 P1 OL31 P3 -21.91(4) . . 2_757 2_757 no
OE12 P1 OL31 P3 -153.65(3) . . 2_757 2_757 no
OL23 P2 OL12 P1 -25.14(5) . . . . no
OE21 P2 OL12 P1 88.97(4) . . . . no
OE22 P2 OL12 P1 -140.21(4) . . . . no
OL12 P2 OL23 P3 -120.69(4) . . . . no
OE21 P2 OL23 P3 124.27(4) . . . . no
OE22 P2 OL23 P3 -9.50(5) . . . . no
OE31 P3 OL23 P2 179.12(4) . . . . no
OL31 P3 OL23 P2 65.60(4) . . . . no
OE32 P3 OL23 P2 -49.90(5) . . . . no
OL23 P3 OL31 P1 160.84(3) . . . 2_757 no
OE31 P3 OL31 P1 49.70(4) . . . 2_757 no
OE32 P3 OL31 P1 -82.04(4) . . . 2_757 no
C3 N1 C1 C2 90.24(6) . . . . no
C5 N1 C1 C2 -146.09(5) . . . . no
C1 N1 C3 C4 -159.45(5) . . . . no
C5 N1 C3 C4 76.94(6) . . . . no
C1 N1 C5 C6 80.63(6) . . . . no
C3 N1 C5 C6 -155.77(5) . . . . no
N1 C1 C2 N2 65.20(7) . . . . no
N1 C3 C4 N4 64.29(7) . . . . no
N1 C5 C6 N3 70.25(6) . . . . no
